data_7217593
loop_
_publ_author_name
'Ridout, Joe'
'Probert, Michael R.'

_publ_section_title
;
 Low-temperature and high-pressure polymorphs of isopropyl alcohol
;
_journal_issue 32
_journal_name_full CrystEngComm
_journal_page_first 7397
_journal_paper_doi 10.1039/C4CE01012D
_journal_volume 16
_journal_year 2014
_chemical_formula_moiety 'C3 H8 O'
_chemical_formula_sum 'C3 H8 O'
_chemical_formula_weight 60.09
_chemical_name_systematic Isopropanol
_space_group_crystal_system monoclinic
_space_group_IT_number 14
_space_group_name_Hall '-P 2ybc'
_space_group_name_H-M_alt 'P 1 21/c 1'
_symmetry_space_group_name_Hall '-P 2ybc'
_symmetry_space_group_name_H-M 'P 1 21/c 1'
_atom_sites_solution_hydrogens geom
_atom_sites_solution_primary direct
_atom_sites_solution_secondary difmap
_audit_creation_date 2014-04-01
_audit_creation_method
;
Olex2 1.2-beta
(compiled 2014.03.20 svn.r2918 for OlexSys, GUI svn.r4813)
;
_cell_angle_alpha 90.00
_cell_angle_beta 99.79(2)
_cell_angle_gamma 90.00
_cell_formula_units_Z 12
_cell_length_a 6.542(3)
_cell_length_b 13.415(14)
_cell_length_c 14.469(11)
_cell_measurement_reflns_used 959
_cell_measurement_temperature 180
_cell_measurement_theta_max 20.48
_cell_measurement_theta_min 2.86
_cell_volume 1251.3(17)
_computing_data_collection 'SMART v5.625 (Bruker, 2001)'
_computing_data_reduction 'SAINT v7.60A (Bruker, 2009)'
_computing_molecular_graphics 'Olex2 (Dolomanov et al., 2009)'
_computing_publication_material 'Olex2 (Dolomanov et al., 2009)'
_computing_structure_refinement 'XL (Sheldrick, 2008)'
_computing_structure_solution 'XS (Sheldrick, 2008)'
_diffrn_ambient_temperature 180
_diffrn_detector 'CCD area detector'
_diffrn_detector_area_resol_mean 5.6
_diffrn_detector_type 'Bruker SMART CCD 6000 area detector'
_diffrn_measured_fraction_theta_full 0.921
_diffrn_measured_fraction_theta_max 0.921
_diffrn_measurement_device 'three-circle diffractometer'
_diffrn_measurement_device_type 'Bruker SMART CCD 6000'
_diffrn_measurement_method '\w scans'
_diffrn_radiation_monochromator graphite
_diffrn_radiation_probe x-ray
_diffrn_radiation_type MoK\a
_diffrn_radiation_wavelength 0.71073
_diffrn_radiation_xray_symbol K-L~3~
_diffrn_reflns_av_R_equivalents 0.0472
_diffrn_reflns_av_unetI/netI 0.0653
_diffrn_reflns_limit_h_max 5
_diffrn_reflns_limit_h_min -5
_diffrn_reflns_limit_k_max 10
_diffrn_reflns_limit_k_min -14
_diffrn_reflns_limit_l_max 15
_diffrn_reflns_limit_l_min -10
_diffrn_reflns_number 3272
_diffrn_reflns_theta_full 21.77
_diffrn_reflns_theta_max 21.77
_diffrn_reflns_theta_min 2.08
_diffrn_source 'sealed X-ray tube'
_diffrn_source_current 35.0
_diffrn_source_power 1.75
_diffrn_source_target Mo
_diffrn_source_voltage 50.0
_diffrn_standards_number 0
_exptl_absorpt_coefficient_mu 0.069
_exptl_absorpt_correction_T_max 0.7449
_exptl_absorpt_correction_T_min 0.5918
_exptl_absorpt_correction_type multi-scan
_exptl_absorpt_process_details
;
SADABS-2008/1 (Bruker,2008) was used for absorption correction.
wR2(int) was 0.1093 before and 0.0637 after correction.
The Ratio of minimum to maximum transmission is 0.7945.
The \l/2 correction factor is 0.0015.
;
_exptl_crystal_colour 'clear light colourless'
_exptl_crystal_colour_lustre clear
_exptl_crystal_colour_modifier light
_exptl_crystal_colour_primary colourless
_exptl_crystal_density_diffrn 0.957
_exptl_crystal_density_method 'not measured'
_exptl_crystal_description plate
_exptl_crystal_F_000 544
_exptl_crystal_recrystallization_method 'Crystallised via in-situ cryo-crystallisation on the diffractometer'
_exptl_crystal_size_max 0.3
_exptl_crystal_size_mid 0.2
_exptl_crystal_size_min 0.1
_refine_diff_density_max 0.114
_refine_diff_density_min -0.148
_refine_diff_density_rms 0.033
_refine_ls_extinction_method none
_refine_ls_goodness_of_fit_ref 1.002
_refine_ls_hydrogen_treatment constr
_refine_ls_matrix_type full
_refine_ls_number_parameters 118
_refine_ls_number_reflns 1369
_refine_ls_number_restraints 0
_refine_ls_restrained_S_all 1.002
_refine_ls_R_factor_all 0.0718
_refine_ls_R_factor_gt 0.0468
_refine_ls_shift/su_max 0.000
_refine_ls_shift/su_mean 0.000
_refine_ls_structure_factor_coef Fsqd
_refine_ls_weighting_details 'calc w=1/[\s^2^(Fo^2^)+(0.0598P)^2^+0.0000P] where P=(Fo^2^+2Fc^2^)/3'
_refine_ls_weighting_scheme calc
_refine_ls_wR_factor_gt 0.1090
_refine_ls_wR_factor_ref 0.1231
_reflns_number_gt 977
_reflns_number_total 1369
_reflns_threshold_expression >2sigma(I)
_cod_duplicate_entry 7216778
_cod_data_source_file c4ce01012d1.cif
_cod_data_source_block test1
_cod_database_code 7217593
_olex2_refinement_description
;
1. Fixed Uiso
 At 1.2 times of:
  All C(H) groups
 At 1.5 times of:
  All C(H,H,H) groups, All O(H) groups
2.a Ternary CH refined with riding coordinates:
 C4(H4), C5(H5), C6(H6)
2.b Idealised Me refined as rotating group:
 C7(H7a,H7b,H7c), C8(H8a,H8b,H8c), C9(H9a,H9b,H9c), C10(H10a,H10b,H10c),
 C11(H11a,H11b,H11c), C12(H12a,H12b,H12c)
2.c Idealised tetrahedral OH refined as rotating group:
 O1(H1), O2(H2), O3(H3)
;

loop_
_space_group_symop_id
_space_group_symop_operation_xyz
1 'x, y, z'
2 '-x, y+1/2, -z+1/2'
3 '-x, -y, -z'
4 'x, -y-1/2, z-1/2'

loop_
_atom_site_label
_atom_site_type_symbol
_atom_site_fract_x
_atom_site_fract_y
_atom_site_fract_z
_atom_site_U_iso_or_equiv
_atom_site_adp_type
_atom_site_occupancy
_atom_site_calc_flag
_atom_site_refinement_flags_posn
O1 O 2.2802(2) 0.77911(11) 0.07133(12) 0.0522(5) Uani 1 d .
H1 H 2.3726 0.7633 0.0424 0.078 Uiso 1 calc GR
O2 O 2.5908(2) 0.75536(14) 0.47184(11) 0.0599(6) Uani 1 d .
H2 H 2.6938 0.7847 0.4990 0.090 Uiso 1 calc GR
O3 O 1.9478(2) 0.65336(13) 0.05277(12) 0.0573(6) Uani 1 d .
H3 H 2.0411 0.6949 0.0602 0.086 Uiso 1 calc GR
C4 C 1.9557(4) 0.59676(18) 0.13605(19) 0.0567(7) Uani 1 d .
H4 H 1.9630 0.6425 0.1893 0.068 Uiso 1 calc R
C5 C 2.5558(3) 0.78163(18) 0.37570(18) 0.0508(7) Uani 1 d .
H5 H 2.5488 0.8544 0.3701 0.061 Uiso 1 calc R
C6 C 2.2483(4) 0.88420(18) 0.06467(18) 0.0541(7) Uani 1 d .
H6 H 2.2242 0.9033 -0.0017 0.065 Uiso 1 calc R
C7 C 2.3496(4) 0.7383(2) 0.33377(19) 0.0745(9) Uani 1 d .
H7A H 2.3529 0.6673 0.3425 0.112 Uiso 1 calc GR
H7B H 2.3206 0.7531 0.2679 0.112 Uiso 1 calc GR
H7C H 2.2434 0.7665 0.3640 0.112 Uiso 1 calc GR
C8 C 2.0563(4) 0.90684(19) 0.1050(2) 0.0687(8) Uani 1 d .
H8A H 1.9388 0.8753 0.0676 0.103 Uiso 1 calc GR
H8B H 2.0347 0.9776 0.1052 0.103 Uiso 1 calc GR
H8C H 2.0727 0.8821 0.1681 0.103 Uiso 1 calc GR
C9 C 2.1412(4) 0.5317(2) 0.1514(2) 0.0738(9) Uani 1 d .
H9A H 2.1308 0.4834 0.1018 0.111 Uiso 1 calc GR
H9B H 2.1498 0.4979 0.2105 0.111 Uiso 1 calc GR
H9C H 2.2634 0.5714 0.1519 0.111 Uiso 1 calc GR
C10 C 1.7551(4) 0.5395(2) 0.1257(2) 0.0918(11) Uani 1 d .
H10A H 1.6407 0.5853 0.1160 0.138 Uiso 1 calc GR
H10B H 1.7515 0.5015 0.1816 0.138 Uiso 1 calc GR
H10C H 1.7453 0.4953 0.0729 0.138 Uiso 1 calc GR
C11 C 2.4354(4) 0.9381(2) 0.1137(2) 0.0822(10) Uani 1 d .
H11A H 2.4548 0.9237 0.1796 0.123 Uiso 1 calc GR
H11B H 2.4165 1.0085 0.1042 0.123 Uiso 1 calc GR
H11C H 2.5553 0.9167 0.0889 0.123 Uiso 1 calc GR
C12 C 2.7311(4) 0.7439(2) 0.3304(2) 0.0785(9) Uani 1 d .
H12A H 2.8586 0.7743 0.3598 0.118 Uiso 1 calc GR
H12B H 2.7053 0.7606 0.2649 0.118 Uiso 1 calc GR
H12C H 2.7415 0.6729 0.3374 0.118 Uiso 1 calc GR

loop_
_atom_site_aniso_label
_atom_site_aniso_U_11
_atom_site_aniso_U_22
_atom_site_aniso_U_33
_atom_site_aniso_U_23
_atom_site_aniso_U_13
_atom_site_aniso_U_12
O1 0.0457(12) 0.0499(11) 0.0648(13) 0.0032(9) 0.0206(8) 0.0014(8)
O2 0.0419(12) 0.0845(15) 0.0529(12) -0.0002(10) 0.0068(8) -0.0122(9)
O3 0.0438(12) 0.0598(13) 0.0664(13) 0.0108(10) 0.0042(8) -0.0038(8)
C4 0.0529(18) 0.0631(18) 0.0559(18) -0.0006(15) 0.0141(13) -0.0043(14)
C5 0.0469(17) 0.0537(16) 0.0533(18) 0.0022(14) 0.0127(13) 0.0015(12)
C6 0.0584(18) 0.0502(17) 0.0554(17) 0.0037(14) 0.0152(14) 0.0068(13)
C7 0.062(2) 0.095(2) 0.0606(19) 0.0112(17) -0.0069(15) -0.0160(16)
C8 0.0546(19) 0.071(2) 0.083(2) -0.0062(17) 0.0168(15) 0.0134(14)
C9 0.073(2) 0.075(2) 0.073(2) 0.0127(17) 0.0102(15) 0.0170(15)
C10 0.063(2) 0.113(3) 0.096(3) 0.029(2) 0.0059(18) -0.0324(17)
C11 0.070(2) 0.0606(18) 0.121(3) -0.0165(19) 0.0288(19) -0.0138(15)
C12 0.079(2) 0.083(2) 0.082(2) -0.0025(19) 0.0363(17) 0.0110(16)

loop_
_atom_type_symbol
_atom_type_description
_atom_type_scat_dispersion_real
_atom_type_scat_dispersion_imag
_atom_type_scat_source
C C 0.0033 0.0016 'International Tables Vol C Tables 4.2.6.8 and 6.1.1.4'
H H 0.0000 0.0000 'International Tables Vol C Tables 4.2.6.8 and 6.1.1.4'
O O 0.0106 0.0060 'International Tables Vol C Tables 4.2.6.8 and 6.1.1.4'

loop_
_geom_angle_atom_site_label_1
_geom_angle_atom_site_label_2
_geom_angle_atom_site_label_3
_geom_angle
O3 C4 C9 110.7(2)
O3 C4 C10 106.5(2)
C9 C4 C10 113.1(2)
O2 C5 C7 106.57(19)
O2 C5 C12 109.7(2)
C7 C5 C12 113.2(2)
O1 C6 C8 107.19(19)
O1 C6 C11 110.4(2)
C11 C6 C8 112.9(2)

loop_
_geom_bond_atom_site_label_1
_geom_bond_atom_site_label_2
_geom_bond_distance
O1 C6 1.426(3)
O2 C5 1.415(3)
O3 C4 1.418(3)
C4 C9 1.481(3)
C4 C10 1.506(3)
C5 C7 1.499(3)
C5 C12 1.503(3)
C6 C8 1.504(3)
C6 C11 1.493(3)
